data_4022452
loop_
_publ_author_name
'Franciszek S\;aczewski'
'Jaros\/law S\;aczewski'
'Maria Gdaniec'

_publ_section_title
;
 Synthesis, Molecular Structure, and Applications of
 2-Hydroxylamino-4,5-dihydroimidazolium-O-sulfonate to the
 Synthesis of Novel Heterocyclic Ring Systems
;
_journal_name_full 'Journal of Organic Chemistry'
_journal_page_first 4791
_journal_page_last 4796
_journal_paper_doi 10.1021/jo034309n
_journal_volume 68
_journal_year 2003
_chemical_formula_moiety 'C9 H8 N6 S5'
_chemical_formula_sum 'C9 H8 N6 S5'
_chemical_formula_weight 360.51
_chemical_melting_point 168.5(5)
_chemical_name_systematic
; 
7-acetyl-6,7-dihydro-5H-imidazo[2,1-c][1,2,4]thiadiazol-3-thione 
;
_space_group_IT_number 60
_symmetry_cell_setting orthorhombic
_symmetry_space_group_name_Hall '-P 2n 2ab'
_symmetry_space_group_name_H-M 'P b c n'
_atom_sites_solution_hydrogens geom
_atom_sites_solution_primary direct
_atom_sites_solution_secondary difmap
_audit_creation_method SHELXL-97
_cell_angle_alpha 90.00
_cell_angle_beta 90.00
_cell_angle_gamma 90.00
_cell_formula_units_Z 4
_cell_length_a 6.2662(3)
_cell_length_b 13.0714(7)
_cell_length_c 17.4538(9)
_cell_measurement_reflns_used 6252
_cell_measurement_temperature 140(2)
_cell_measurement_theta_max 50
_cell_measurement_theta_min 3
_cell_volume 1429.61(13)
_computing_cell_refinement 'KM4RED, Version 1.163, 2000'
_computing_data_collection 'KM4CCD, Version 1.163, 2000'
_computing_data_reduction 'KM4RED, Version 1.163, 2000'
_computing_molecular_graphics
; 'Stereochemical Workstation (Siemens 
  Analytical X-Ray Instruments, Inc., 1989)' 
;
_computing_publication_material 'SHELXL-97 (Sheldrick, 1997)'
_computing_structure_refinement 'SHELXL-97 (Sheldrick, 1997)'
_computing_structure_solution 'SHELXS-97 (Sheldrick, 1990)'
_diffrn_ambient_temperature 140(2)
_diffrn_measured_fraction_theta_full 0.947
_diffrn_measured_fraction_theta_max 0.947
_diffrn_measurement_device_type 'Kuma KM4CCD diffractometer'
_diffrn_measurement_method '\o scan'
_diffrn_radiation_monochromator graphite
_diffrn_radiation_source 'fine-focus sealed tube'
_diffrn_radiation_wavelength 0.71073
_diffrn_reflns_av_R_equivalents 0.0297
_diffrn_reflns_av_sigmaI/netI 0.0169
_diffrn_reflns_limit_h_max 8
_diffrn_reflns_limit_h_min -8
_diffrn_reflns_limit_k_max 15
_diffrn_reflns_limit_k_min -17
_diffrn_reflns_limit_l_max 23
_diffrn_reflns_limit_l_min -21
_diffrn_reflns_number 7854
_diffrn_reflns_theta_full 29.27
_diffrn_reflns_theta_max 29.27
_diffrn_reflns_theta_min 3.79
_diffrn_standards_decay_% <2
_diffrn_standards_interval_count 50
_exptl_absorpt_coefficient_mu 0.808
_exptl_absorpt_correction_T_max 0.8552
_exptl_absorpt_correction_T_min 0.7383
_exptl_absorpt_correction_type multi-scan
_exptl_crystal_colour yellow
_exptl_crystal_density_diffrn 1.675
_exptl_crystal_density_method 'not measured'
_exptl_crystal_description brick
_exptl_crystal_F_000 736
_exptl_crystal_size_max 0.40
_exptl_crystal_size_mid 0.40
_exptl_crystal_size_min 0.20
_refine_diff_density_max 0.373
_refine_diff_density_min -0.303
_refine_diff_density_rms 0.062
_refine_ls_extinction_method none
_refine_ls_goodness_of_fit_ref 1.109
_refine_ls_hydrogen_treatment refall
_refine_ls_matrix_type full
_refine_ls_number_parameters 108
_refine_ls_number_reflns 1847
_refine_ls_number_restraints 0
_refine_ls_restrained_S_all 1.109
_refine_ls_R_factor_all 0.0314
_refine_ls_R_factor_gt 0.0290
_refine_ls_shift/su_max 0.000
_refine_ls_shift/su_mean 0.000
_refine_ls_structure_factor_coef Fsqd
_refine_ls_weighting_details 'calc w=1/[\s^2^(Fo^2^)+(0.0331P)^2^+0.8973P] where P=(Fo^2^+2Fc^2^)/3'
_refine_ls_weighting_scheme calc
_refine_ls_wR_factor_gt 0.0705
_refine_ls_wR_factor_ref 0.0724
_reflns_number_gt 1750
_reflns_number_total 1847
_reflns_threshold_expression >2sigma(I)
_cod_data_source_file jo034309nsi20030408_013443_6.cif
_cod_data_source_block cmpd-11
_cod_depositor_comments
;
The following automatic conversions were performed:

'_chemical_melting_point' value '168-169' was changed to '168.5(5)' -
the average value was taken and precision was estimated.

Automatic conversion script
Id: cif_fix_values 1646 2011-03-28 12:23:43Z adriana 
;
_cod_database_code 4022452

loop_
_symmetry_equiv_pos_as_xyz
'x, y, z'
'-x+1/2, -y+1/2, z+1/2'
'-x, y, -z+1/2'
'x+1/2, -y+1/2, -z'
'-x, -y, -z'
'x-1/2, y-1/2, -z-1/2'
'x, -y, z-1/2'
'-x-1/2, y-1/2, z'

loop_
_atom_site_label
_atom_site_type_symbol
_atom_site_fract_x
_atom_site_fract_y
_atom_site_fract_z
_atom_site_U_iso_or_equiv
_atom_site_adp_type
_atom_site_occupancy
_atom_site_symmetry_multiplicity
_atom_site_calc_flag
_atom_site_refinement_flags
S1 S 0.14985(6) 0.63351(3) 0.11311(2) 0.01976(10) Uani 1 1 d .
S2 S -0.19403(6) 0.65070(3) -0.01019(2) 0.02589(11) Uani 1 1 d .
S3 S 0.0000 0.21061(4) 0.2500 0.03783(18) Uani 1 2 d S
N1 N -0.1020(2) 0.39448(9) 0.19526(7) 0.0225(3) Uani 1 1 d .
N2 N 0.14697(19) 0.53729(9) 0.17842(7) 0.0201(2) Uani 1 1 d .
N3 N -0.15290(18) 0.51336(9) 0.10493(7) 0.0189(2) Uani 1 1 d .
C1 C -0.3338(2) 0.44400(13) 0.09396(10) 0.0280(3) Uani 1 1 d .
C2 C -0.2665(3) 0.35168(13) 0.14297(10) 0.0303(4) Uani 1 1 d .
C3 C 0.0000 0.33681(15) 0.2500 0.0238(4) Uani 1 2 d S
C4 C -0.0830(2) 0.59658(10) 0.06569(8) 0.0185(3) Uani 1 1 d .
C5 C -0.0219(2) 0.48448(10) 0.16356(8) 0.0179(3) Uani 1 1 d .
H11 H -0.349(3) 0.4270(16) 0.0386(12) 0.033(5) Uiso 1 1 d .
H12 H -0.462(4) 0.4787(16) 0.1120(12) 0.039(6) Uiso 1 1 d .
H21 H -0.384(4) 0.3208(18) 0.1733(13) 0.042(6) Uiso 1 1 d .
H22 H -0.196(3) 0.2995(17) 0.1127(12) 0.040(6) Uiso 1 1 d .

loop_
_atom_site_aniso_label
_atom_site_aniso_U_11
_atom_site_aniso_U_22
_atom_site_aniso_U_33
_atom_site_aniso_U_23
_atom_site_aniso_U_13
_atom_site_aniso_U_12
S1 0.02217(18) 0.01518(17) 0.02192(18) 0.00302(12) -0.00446(13) -0.00316(12)
S2 0.0294(2) 0.02492(19) 0.02334(19) -0.00110(14) -0.00839(14) 0.00667(14)
S3 0.0648(4) 0.0127(2) 0.0360(3) 0.000 0.0237(3) 0.000
N1 0.0294(6) 0.0156(5) 0.0226(6) -0.0021(4) 0.0035(5) -0.0074(5)
N2 0.0242(6) 0.0151(5) 0.0210(6) 0.0031(4) -0.0037(5) -0.0030(4)
N3 0.0180(5) 0.0183(5) 0.0204(6) -0.0044(4) -0.0011(4) -0.0018(4)
C1 0.0211(7) 0.0317(8) 0.0311(8) -0.0084(7) -0.0012(6) -0.0090(6)
C2 0.0350(9) 0.0271(7) 0.0288(8) -0.0077(6) 0.0038(7) -0.0156(7)
C3 0.0311(11) 0.0154(9) 0.0248(10) 0.000 0.0133(8) 0.000
C4 0.0189(6) 0.0172(6) 0.0193(6) -0.0051(5) -0.0006(5) 0.0037(5)
C5 0.0222(6) 0.0144(6) 0.0172(6) -0.0028(5) 0.0018(5) -0.0008(5)

loop_
_atom_type_symbol
_atom_type_description
_atom_type_scat_dispersion_real
_atom_type_scat_dispersion_imag
_atom_type_scat_source
C C 0.0033 0.0016 'International Tables Vol C Tables 4.2.6.8 and 6.1.1.4'
H H 0.0000 0.0000 'International Tables Vol C Tables 4.2.6.8 and 6.1.1.4'
N N 0.0061 0.0033 'International Tables Vol C Tables 4.2.6.8 and 6.1.1.4'
S S 0.1246 0.1234 'International Tables Vol C Tables 4.2.6.8 and 6.1.1.4'

loop_
_geom_angle_atom_site_label_1
_geom_angle_atom_site_label_2
_geom_angle_atom_site_label_3
_geom_angle
_geom_angle_site_symmetry_1
N2 S1 C4 96.01(6) .
C3 N1 C5 124.86(12) .
C3 N1 C2 122.88(13) .
C5 N1 C2 108.89(12) .
C5 N2 S1 105.68(10) .
C4 N3 C5 113.92(12) .
C4 N3 C1 132.83(13) .
C5 N3 C1 113.11(12) .
N3 C1 C2 101.59(12) .
N3 C1 H11 109.7(12) .
C2 C1 H11 112.9(12) .
N3 C1 H12 107.9(13) .
C2 C1 H12 114.3(12) .
H11 C1 H12 109.9(17) .
N1 C2 C1 103.67(12) .
N1 C2 H21 109.9(13) .
C1 C2 H21 114.3(13) .
N1 C2 H22 106.4(13) .
C1 C2 H22 112.0(13) .
H21 C2 H22 110.1(18) .
N1 C3 N1 113.48(17) 3
N1 C3 S3 123.26(8) 3
N1 C3 S3 123.26(8) .
N3 C4 S2 127.62(11) .
N3 C4 S1 104.60(10) .
S2 C4 S1 127.78(9) .
N2 C5 N3 119.75(12) .
N2 C5 N1 131.87(13) .
N3 C5 N1 108.32(12) .

loop_
_geom_bond_atom_site_label_1
_geom_bond_atom_site_label_2
_geom_bond_distance
_geom_bond_site_symmetry_2
S1 N2 1.6975(12) .
S1 C4 1.7456(14) .
S2 C4 1.6549(14) .
S3 C3 1.650(2) .
N1 C3 1.3744(17) .
N1 C5 1.3936(17) .
N1 C2 1.486(2) .
N2 C5 1.2896(18) .
N3 C4 1.3580(18) .
N3 C5 1.3652(18) .
N3 C1 1.4639(18) .
C1 C2 1.538(3) .
C1 H11 1.00(2) .
C1 H12 0.97(2) .
C2 H21 0.99(2) .
C2 H22 0.97(2) .
C3 N1 1.3744(17) 3
